data_4024341
loop_
_publ_author_name
'Qiong Li'
'Shao-Bo Yang'
'Zhihui Zhang'
'Lei Li'
'Peng-Fei Xu'

_publ_contact_author_address
;
 State Key Laboratory of Applied Organic Chemistry,
 Lanzhou University, 73000, CHINA
;
_publ_contact_author_email ' xupf@lzu.edu.cn '
_publ_contact_author_fax ' 86-931-8915557 '
_publ_contact_author_name 'Peng-Fei Xu'
_publ_contact_author_phone ' 86-931-8912281 '
_publ_section_title
;
Diastereo- and Enantioselective Synthesis of \b-Hydroxy-\a-Amino Acids:
Application to the Synthesis of a Key Intermediate for Lactacystin
;
_journal_name_full 'Journal of Organic Chemistry'
_journal_page_first 1627
_journal_page_last 1631
_journal_paper_doi 10.1021/jo8023973
_journal_volume 74
_journal_year 2009
_chemical_absolute_configuration rm
_chemical_formula_moiety 'C20 H25 N O4 '
_chemical_formula_sum 'C20 H25 N O4'
_chemical_formula_weight 343.42
_space_group_IT_number 19
_symmetry_cell_setting orthorhombic
_symmetry_Int_Tables_number 19
_symmetry_space_group_name_Hall 'P 2ac 2ab'
_symmetry_space_group_name_H-M 'P 21 21 21'
_audit_creation_date 'Sat Jun 19 18:59:12 2004'
_audit_creation_method 'by teXsan'
_cell_angle_alpha 90
_cell_angle_beta 90
_cell_angle_gamma 90
_cell_formula_units_Z 4
_cell_length_a 10.349(4)
_cell_length_b 13.271(4)
_cell_length_c 13.249(5)
_cell_measurement_reflns_used 4392
_cell_measurement_temperature 173.2
_cell_measurement_theta_max 27.5
_cell_measurement_theta_min 3.1
_cell_volume 1819(1)
_computing_cell_refinement 'MSC/AFC Diffractometer Control Software'
_computing_data_collection
;
MSC/AFC Diffractometer Control Software (Molecular
Structure Corporation, 1991)
;
_computing_data_reduction
;
teXsan (Molecular Structure Corporation, 1999)
;
_computing_molecular_graphics 'ORTEPIII(Johnson, 1996)'
_computing_publication_material 'PLATON (Spek, 2003)'
_computing_structure_refinement 'teXsan Ver. 1.10'
_computing_structure_solution SIR92
_diffrn_detector_area_resol_mean 28.57
_diffrn_measured_fraction_theta_full 0.9954
_diffrn_measured_fraction_theta_max 0.9954
_diffrn_measurement_device_type 'Rigaku/MSC Mercury CCD'
_diffrn_measurement_method \w
_diffrn_radiation_type 'Mo K\a'
_diffrn_radiation_wavelength 0.7107
_diffrn_reflns_av_R_equivalents 0.042
_diffrn_reflns_limit_h_max 10
_diffrn_reflns_limit_h_min -13
_diffrn_reflns_limit_k_max 17
_diffrn_reflns_limit_k_min -15
_diffrn_reflns_limit_l_max 17
_diffrn_reflns_limit_l_min -17
_diffrn_reflns_number 14838
_diffrn_reflns_theta_full 27.47
_diffrn_reflns_theta_max 27.47
_exptl_absorpt_coefficient_mu 0.000
_exptl_absorpt_correction_T_max 1.000
_exptl_absorpt_correction_T_min 0.901
_exptl_absorpt_correction_type multi-scan
_exptl_absorpt_process_details '(Jacobson, 1998)'
_exptl_crystal_colour Colorless
_exptl_crystal_density_diffrn 1.253
_exptl_crystal_density_method 'not measured'
_exptl_crystal_description Block
_exptl_crystal_size_max 0.200
_exptl_crystal_size_mid 0.200
_exptl_crystal_size_min 0.150
_refine_diff_density_max 0.20
_refine_diff_density_min -0.17
_refine_ls_abs_structure_details 'Flack H.D. (1983), Acta Cryst. A39, 876-881'
_refine_ls_abs_structure_Flack -0.5(8)
_refine_ls_extinction_method none
_refine_ls_goodness_of_fit_ref 1.055
_refine_ls_hydrogen_treatment noref
_refine_ls_number_parameters 227
_refine_ls_number_reflns 4134
_refine_ls_R_factor_gt 0.0472
_refine_ls_shift/su_max 0.0006
_refine_ls_structure_factor_coef F
_refine_ls_weighting_details 'w = 1/[\s^2^(Fo) + 0.00063|Fo|^2^]'
_refine_ls_weighting_scheme calc
_refine_ls_wR_factor_ref 0.0597
_reflns_number_gt 3467
_reflns_number_total 2359
_reflns_threshold_expression F^2^>2.0\s(F^2^)
_cod_data_source_file jo8023973_si_009.cif
_cod_data_source_block '_compd-3i'
_cod_original_sg_symbol_H-M 'P 21 21 21   '
_cod_original_formula_sum 'C20 H25 N O4 '
_cod_database_code 4024341

loop_
_symmetry_equiv_pos_as_xyz
x,y,z
1/2-x,-y,1/2+z
1/2+x,1/2-y,-z
-x,1/2+y,1/2-z

loop_
_atom_site_label
_atom_site_type_symbol
_atom_site_fract_x
_atom_site_fract_y
_atom_site_fract_z
_atom_site_U_iso_or_equiv
_atom_site_adp_type
_atom_site_occupancy
_atom_site_calc_flag
_atom_site_refinement_flags
_atom_site_disorder_assembly
_atom_site_disorder_group
O(1) O -0.8237(1) -0.0917(1) -0.7128(1) 0.0307(4) Uani 1.00 d . . .
O(2) O -0.8868(2) 0.0039(1) -0.5865(1) 0.0426(4) Uani 1.00 d . . .
O(3) O -0.9107(1) -0.2597(1) -0.5340(1) 0.0360(4) Uani 1.00 d . . .
O(4) O -0.5937(2) -0.3893(1) -0.1424(1) 0.0502(5) Uani 1.00 d . . .
N(1) N -0.6444(1) -0.1942(1) -0.5842(1) 0.0281(4) Uani 1.00 d . . .
C(1) C -0.7786(2) -0.1924(1) -0.7385(1) 0.0258(4) Uani 1.00 d . . .
C(2) C -0.8264(2) -0.0689(2) -0.6140(2) 0.0312(5) Uani 1.00 d . . .
C(3) C -0.7469(2) -0.1319(2) -0.5400(1) 0.0286(5) Uani 1.00 d . . .
C(4) C -0.6635(2) -0.2212(1) -0.6750(1) 0.0268(5) Uani 1.00 d . . .
C(5) C -0.5674(2) -0.2657(2) -0.7469(2) 0.0313(5) Uani 1.00 d . . .
C(6) C -0.6289(2) -0.3592(2) -0.7969(2) 0.0368(6) Uani 1.00 d . . .
C(7) C -0.7323(2) -0.3148(2) -0.8680(2) 0.0338(5) Uani 1.00 d . . .
C(8) C -0.7258(2) -0.2003(1) -0.8469(1) 0.0256(4) Uani 1.00 d . . .
C(9) C -0.5770(2) -0.1847(2) -0.8320(2) 0.0297(5) Uani 1.00 d . . .
C(10) C -0.5378(2) -0.0787(2) -0.7981(2) 0.0365(5) Uani 1.00 d . . .
C(11) C -0.4961(2) -0.2105(2) -0.9248(2) 0.0389(6) Uani 1.00 d . . .
C(12) C -0.7913(2) -0.1343(2) -0.9237(2) 0.0331(5) Uani 1.00 d . . .
C(13) C -0.8383(2) -0.1936(2) -0.4718(1) 0.0300(5) Uani 1.00 d . . .
C(14) C -0.7643(2) -0.2476(2) -0.3884(1) 0.0301(5) Uani 1.00 d . . .
C(15) C -0.7225(2) -0.1938(2) -0.3038(2) 0.0337(5) Uani 1.00 d . . .
C(16) C -0.6629(2) -0.2427(2) -0.2241(2) 0.0369(5) Uani 1.00 d . . .
C(17) C -0.6449(2) -0.3466(2) -0.2276(2) 0.0363(5) Uani 1.00 d . . .
C(18) C -0.6807(2) -0.3995(2) -0.3133(2) 0.0381(6) Uani 1.00 d . . .
C(19) C -0.7409(2) -0.3491(2) -0.3926(2) 0.0352(5) Uani 1.00 d . . .
C(20) C -0.5780(3) -0.4957(2) -0.1412(2) 0.0613(8) Uani 1.00 d . . .
H(1) H -0.8477 -0.2408 -0.7288 0.0310 Uiso 1.00 calc . . .
H(2) H -0.7039 -0.0842 -0.4959 0.0343 Uiso 1.00 calc . . .
H(3) H -0.4815 -0.2760 -0.7195 0.0375 Uiso 1.00 calc . . .
H(4) H -0.5649 -0.3970 -0.8347 0.0441 Uiso 1.00 calc . . .
H(5) H -0.6682 -0.4027 -0.7466 0.0441 Uiso 1.00 calc . . .
H(6) H -0.7118 -0.3292 -0.9380 0.0405 Uiso 1.00 calc . . .
H(7) H -0.8172 -0.3413 -0.8521 0.0405 Uiso 1.00 calc . . .
H(8) H -0.4465 -0.0780 -0.7817 0.0438 Uiso 1.00 calc . . .
H(9) H -0.5547 -0.0311 -0.8521 0.0438 Uiso 1.00 calc . . .
H(10) H -0.5875 -0.0599 -0.7389 0.0438 Uiso 1.00 calc . . .
H(11) H -0.5191 -0.2772 -0.9487 0.0467 Uiso 1.00 calc . . .
H(12) H -0.5126 -0.1615 -0.9776 0.0467 Uiso 1.00 calc . . .
H(13) H -0.4052 -0.2092 -0.9071 0.0467 Uiso 1.00 calc . . .
H(14) H -0.7818 -0.0642 -0.9043 0.0397 Uiso 1.00 calc . . .
H(15) H -0.7519 -0.1448 -0.9893 0.0397 Uiso 1.00 calc . . .
H(16) H -0.8823 -0.1513 -0.9271 0.0397 Uiso 1.00 calc . . .
H(17) H -0.8982 -0.1471 -0.4402 0.0360 Uiso 1.00 calc . . .
H(18) H -0.7353 -0.1215 -0.3010 0.0404 Uiso 1.00 calc . . .
H(19) H -0.6337 -0.2046 -0.1659 0.0442 Uiso 1.00 calc . . .
H(20) H -0.6640 -0.4712 -0.3180 0.0457 Uiso 1.00 calc . . .
H(21) H -0.7668 -0.3867 -0.4521 0.0422 Uiso 1.00 calc . . .
H(22) H -0.6614 -0.5278 -0.1505 0.0736 Uiso 1.00 calc . . .
H(23) H -0.5204 -0.5157 -0.1953 0.0736 Uiso 1.00 calc . . .
H(24) H -0.5417 -0.5163 -0.0769 0.0736 Uiso 1.00 calc . . .

loop_
_atom_site_aniso_label
_atom_site_aniso_U_11
_atom_site_aniso_U_22
_atom_site_aniso_U_33
_atom_site_aniso_U_12
_atom_site_aniso_U_13
_atom_site_aniso_U_23
O(1) 0.0319(7) 0.0338(7) 0.0263(7) 0.0075(6) -0.0017(6) -0.0019(6)
O(2) 0.0460(9) 0.0400(8) 0.0419(9) 0.0131(7) -0.0037(7) -0.0112(7)
O(3) 0.0308(7) 0.0503(9) 0.0269(7) -0.0059(7) -0.0020(6) -0.0040(7)
O(4) 0.0461(9) 0.0626(10) 0.0419(10) -0.0039(8) -0.0137(8) 0.0144(8)
N(1) 0.0249(8) 0.0341(8) 0.0253(8) 0.0013(7) 0.0020(6) 0.0005(7)
C(1) 0.0264(9) 0.0260(8) 0.0251(9) 0.0009(8) 0.0005(7) -0.0005(7)
C(2) 0.0305(10) 0.0342(10) 0.0290(9) 0.0008(8) -0.0007(8) -0.0024(8)
C(3) 0.0280(9) 0.035(1) 0.0233(9) -0.0003(7) -0.0001(8) -0.0050(7)
C(4) 0.0267(9) 0.0280(10) 0.0259(9) 0.0009(7) 0.0010(7) 0.0021(7)
C(5) 0.032(1) 0.037(1) 0.0253(9) 0.0090(8) -0.0004(8) -0.0006(8)
C(6) 0.044(1) 0.032(1) 0.034(1) 0.0101(9) 0.0015(9) -0.0022(9)
C(7) 0.036(1) 0.0334(10) 0.031(1) 0.0002(9) 0.0003(9) -0.0056(8)
C(8) 0.0252(8) 0.0287(9) 0.0230(9) -0.0008(7) 0.0007(7) -0.0021(7)
C(9) 0.0260(8) 0.0385(10) 0.0245(9) 0.0010(8) -0.0014(7) 0.0017(8)
C(10) 0.0281(10) 0.042(1) 0.039(1) -0.0088(8) 0.0015(9) 0.0013(9)
C(11) 0.033(1) 0.054(1) 0.030(1) 0.0039(10) 0.0043(9) 0.0001(10)
C(12) 0.031(1) 0.042(1) 0.026(1) 0.0029(9) -0.0038(8) 0.0006(9)
C(13) 0.0283(9) 0.037(1) 0.0245(9) 0.0010(8) 0.0011(7) -0.0032(8)
C(14) 0.0264(10) 0.0384(10) 0.0255(9) -0.0015(8) 0.0037(7) -0.0009(8)
C(15) 0.0305(10) 0.041(1) 0.0296(10) 0.0003(9) -0.0003(8) -0.0052(8)
C(16) 0.032(1) 0.050(1) 0.028(1) -0.0044(9) -0.0053(8) -0.0049(9)
C(17) 0.0264(10) 0.052(1) 0.031(1) -0.0037(9) -0.0017(8) 0.0076(9)
C(18) 0.037(1) 0.037(1) 0.040(1) -0.0018(9) -0.0002(9) 0.0026(9)
C(19) 0.036(1) 0.041(1) 0.029(1) -0.0036(9) -0.0005(9) -0.0036(9)
C(20) 0.058(2) 0.059(1) 0.067(2) -0.018(1) -0.022(1) 0.030(1)

loop_
_atom_type_symbol
_atom_type_description
_atom_type_scat_dispersion_real
_atom_type_scat_dispersion_imag
_atom_type_scat_source
C C 0.003 0.002
;International Tables for Crystallography
(1992, Vol. C, Tables 4.2.6.8 and 6.1.1.1)
;
H H 0.000 0.000
;International Tables for Crystallography
(1992, Vol. C, Table 6.1.1.2)
;
O O 0.011 0.006
;International Tables for Crystallography
(1992, Vol. C, Tables 4.2.6.8 and 6.1.1.1)
;
N N 0.006 0.003
;International Tables for Crystallography
(1992, Vol. C, Tables 4.2.6.8 and 6.1.1.1)
;

loop_
_geom_angle_atom_site_label_1
_geom_angle_atom_site_label_2
_geom_angle_atom_site_label_3
_geom_angle
_geom_angle_site_symmetry_1
_geom_angle_site_symmetry_2
_geom_angle_site_symmetry_3
_geom_angle_publ_flag
C(1) O(1) C(2) 116.2(2) . . . yes
C(17) O(4) C(20) 117.7(2) . . . yes
C(3) N(1) C(4) 115.1(2) . . . yes
O(1) C(1) C(4) 110.8(2) . . . yes
O(1) C(1) C(8) 113.3(2) . . . yes
C(4) C(1) C(8) 102.9(2) . . . yes
O(1) C(2) O(2) 119.0(2) . . . yes
O(1) C(2) C(3) 119.4(2) . . . yes
O(2) C(2) C(3) 121.5(2) . . . yes
N(1) C(3) C(2) 116.2(2) . . . yes
N(1) C(3) C(13) 112.2(2) . . . yes
C(2) C(3) C(13) 109.6(2) . . . yes
N(1) C(4) C(1) 125.5(2) . . . yes
N(1) C(4) C(5) 127.5(2) . . . yes
C(1) C(4) C(5) 105.6(2) . . . yes
C(4) C(5) C(6) 108.4(2) . . . yes
C(4) C(5) C(9) 98.3(1) . . . yes
C(6) C(5) C(9) 102.6(2) . . . yes
C(5) C(6) C(7) 103.9(2) . . . yes
C(6) C(7) C(8) 103.6(2) . . . yes
C(1) C(8) C(7) 102.7(2) . . . yes
C(1) C(8) C(9) 102.9(2) . . . yes
C(1) C(8) C(12) 115.6(2) . . . yes
C(7) C(8) C(9) 101.3(2) . . . yes
C(7) C(8) C(12) 115.5(2) . . . yes
C(9) C(8) C(12) 116.8(2) . . . yes
C(5) C(9) C(8) 93.6(2) . . . yes
C(5) C(9) C(10) 113.8(2) . . . yes
C(5) C(9) C(11) 113.1(2) . . . yes
C(8) C(9) C(10) 114.8(2) . . . yes
C(8) C(9) C(11) 114.1(2) . . . yes
C(10) C(9) C(11) 107.3(2) . . . yes
O(3) C(13) C(3) 108.2(2) . . . yes
O(3) C(13) C(14) 113.3(2) . . . yes
C(3) C(13) C(14) 111.5(2) . . . yes
C(13) C(14) C(15) 119.8(2) . . . yes
C(13) C(14) C(19) 121.4(2) . . . yes
C(15) C(14) C(19) 118.7(2) . . . yes
C(14) C(15) C(16) 120.7(2) . . . yes
C(15) C(16) C(17) 119.9(2) . . . yes
O(4) C(17) C(16) 115.7(2) . . . yes
O(4) C(17) C(18) 124.7(2) . . . yes
C(16) C(17) C(18) 119.6(2) . . . yes
C(17) C(18) C(19) 119.7(2) . . . yes
C(14) C(19) C(18) 121.3(2) . . . yes

loop_
_geom_bond_atom_site_label_1
_geom_bond_atom_site_label_2
_geom_bond_distance
_geom_bond_site_symmetry_1
_geom_bond_site_symmetry_2
_geom_bond_publ_flag
O(1) C(1) 1.456(2) . . yes
O(1) C(2) 1.343(3) . . yes
O(2) C(2) 1.207(3) . . yes
O(3) C(13) 1.417(3) . . yes
O(4) C(17) 1.369(3) . . yes
O(4) C(20) 1.422(4) . . yes
N(1) C(3) 1.468(3) . . yes
N(1) C(4) 1.270(3) . . yes
C(1) C(4) 1.508(3) . . yes
C(1) C(8) 1.540(3) . . yes
C(2) C(3) 1.529(3) . . yes
C(3) C(13) 1.543(3) . . yes
C(4) C(5) 1.498(3) . . yes
C(5) C(6) 1.544(3) . . yes
C(5) C(9) 1.562(3) . . yes
C(6) C(7) 1.543(3) . . yes
C(7) C(8) 1.546(3) . . yes
C(8) C(9) 1.566(3) . . yes
C(8) C(12) 1.504(3) . . yes
C(9) C(10) 1.531(3) . . yes
C(9) C(11) 1.526(3) . . yes
C(13) C(14) 1.524(3) . . yes
C(14) C(15) 1.397(3) . . yes
C(14) C(19) 1.370(3) . . yes
C(15) C(16) 1.385(3) . . yes
C(16) C(17) 1.392(3) . . yes
C(17) C(18) 1.385(3) . . yes
C(18) C(19) 1.393(3) . . yes

loop_
_geom_contact_atom_site_label_1
_geom_contact_atom_site_label_2
_geom_contact_distance
_geom_contact_site_symmetry_1
_geom_contact_site_symmetry_2
_geom_contact_publ_flag
O(1) O(4) 3.398(2) . 3_444 ?
O(1) C(20) 3.467(3) . 3_444 ?
O(1) C(17) 3.514(3) . 3_444 ?
O(2) C(12) 3.323(3) . 2_355 ?
O(2) C(18) 3.597(3) . 3_444 ?
O(3) N(1) 2.946(2) . 3_444 ?
O(3) C(20) 3.545(3) . 2_344 ?
O(4) C(12) 3.265(3) . 3_544 ?
N(1) C(13) 3.578(3) . 3_544 ?
C(11) C(12) 3.573(3) . 3_543 ?
C(12) C(20) 3.539(4) . 3_444 ?

loop_
_geom_torsion_atom_site_label_1
_geom_torsion_atom_site_label_2
_geom_torsion_atom_site_label_3
_geom_torsion_atom_site_label_4
_geom_torsion
_geom_torsion_site_symmetry_1
_geom_torsion_site_symmetry_2
_geom_torsion_site_symmetry_3
_geom_torsion_site_symmetry_4
_geom_torsion_publ_flag
O(1) C(1) C(4) N(1) 33.3(3) . . . . yes
O(1) C(1) C(4) C(5) -134.2(2) . . . . yes
O(1) C(1) C(8) C(7) -160.2(2) . . . . yes
O(1) C(1) C(8) C(9) 94.9(2) . . . . yes
O(1) C(1) C(8) C(12) -33.6(2) . . . . yes
O(1) C(2) C(3) N(1) 17.2(3) . . . . yes
O(1) C(2) C(3) C(13) -111.4(2) . . . . yes
O(2) C(2) O(1) C(1) -164.8(2) . . . . yes
O(2) C(2) C(3) N(1) -159.2(2) . . . . yes
O(2) C(2) C(3) C(13) 72.2(3) . . . . yes
O(3) C(13) C(3) N(1) -68.9(2) . . . . yes
O(3) C(13) C(3) C(2) 61.8(2) . . . . yes
O(3) C(13) C(14) C(15) -160.1(2) . . . . yes
O(3) C(13) C(14) C(19) 17.8(3) . . . . yes
O(4) C(17) C(16) C(15) -175.5(2) . . . . yes
O(4) C(17) C(18) C(19) 175.2(2) . . . . yes
N(1) C(3) C(13) C(14) 56.3(2) . . . . yes
N(1) C(4) C(1) C(8) 154.7(2) . . . . yes
N(1) C(4) C(5) C(6) 132.1(2) . . . . yes
N(1) C(4) C(5) C(9) -121.6(2) . . . . yes
C(1) O(1) C(2) C(3) 18.7(3) . . . . yes
C(1) C(4) N(1) C(3) 1.5(3) . . . . yes
C(1) C(4) C(5) C(6) -60.7(2) . . . . yes
C(1) C(4) C(5) C(9) 45.6(2) . . . . yes
C(1) C(8) C(7) C(6) -68.4(2) . . . . yes
C(1) C(8) C(9) C(5) 50.6(2) . . . . yes
C(1) C(8) C(9) C(10) -67.7(2) . . . . yes
C(1) C(8) C(9) C(11) 167.9(2) . . . . yes
C(2) O(1) C(1) C(4) -41.6(2) . . . . yes
C(2) O(1) C(1) C(8) -156.6(2) . . . . yes
C(2) C(3) N(1) C(4) -27.0(3) . . . . yes
C(2) C(3) C(13) C(14) -173.0(2) . . . . yes
C(3) N(1) C(4) C(5) 166.3(2) . . . . yes
C(3) C(13) C(14) C(15) 77.6(2) . . . . yes
C(3) C(13) C(14) C(19) -104.5(2) . . . . yes
C(4) N(1) C(3) C(13) 100.3(2) . . . . yes
C(4) C(1) C(8) C(7) 80.1(2) . . . . yes
C(4) C(1) C(8) C(9) -24.8(2) . . . . yes
C(4) C(1) C(8) C(12) -153.2(2) . . . . yes
C(4) C(5) C(6) C(7) 71.1(2) . . . . yes
C(4) C(5) C(9) C(8) -57.6(2) . . . . yes
C(4) C(5) C(9) C(10) 61.5(2) . . . . yes
C(4) C(5) C(9) C(11) -175.7(2) . . . . yes
C(5) C(4) C(1) C(8) -12.9(2) . . . . yes
C(5) C(6) C(7) C(8) -3.4(2) . . . . yes
C(5) C(9) C(8) C(7) -55.4(2) . . . . yes
C(5) C(9) C(8) C(12) 178.3(2) . . . . yes
C(6) C(5) C(9) C(8) 53.5(2) . . . . yes
C(6) C(5) C(9) C(10) 172.6(2) . . . . yes
C(6) C(5) C(9) C(11) -64.6(2) . . . . yes
C(6) C(7) C(8) C(9) 37.7(2) . . . . yes
C(6) C(7) C(8) C(12) 164.9(2) . . . . yes
C(7) C(6) C(5) C(9) -32.3(2) . . . . yes
C(7) C(8) C(9) C(10) -173.7(2) . . . . yes
C(7) C(8) C(9) C(11) 61.8(2) . . . . yes
C(10) C(9) C(8) C(12) 60.0(2) . . . . yes
C(11) C(9) C(8) C(12) -64.4(2) . . . . yes
C(13) C(14) C(15) C(16) 175.6(2) . . . . yes
C(13) C(14) C(19) C(18) -175.7(2) . . . . yes
C(14) C(15) C(16) C(17) -0.4(3) . . . . yes
C(14) C(19) C(18) C(17) 0.8(3) . . . . yes
C(15) C(14) C(19) C(18) 2.2(3) . . . . yes
C(15) C(16) C(17) C(18) 3.4(3) . . . . yes
C(16) C(15) C(14) C(19) -2.4(3) . . . . yes
C(16) C(17) O(4) C(20) 177.7(2) . . . . yes
C(16) C(17) C(18) C(19) -3.6(3) . . . . yes
C(18) C(17) O(4) C(20) -1.1(3) . . . . yes
C(18) C(17) O(4) C(20) -1.1(3) . . . . yes

loop_
_cod_related_entry_id
_cod_related_entry_database
_cod_related_entry_code
1 ChemSpider 30658901
